data_7229688
loop_
_publ_author_name
'Lombard, Jean'
'Loots, Leigh'
'le Roex, Tanya'
'Haynes, Delia A.'

_publ_section_title
;
 Formation of multi-component crystals with a series of
 pyridinium-carboxyacrylate zwitterions
;
_journal_issue 1
_journal_name_full CrystEngComm
_journal_page_first 25
_journal_paper_doi 10.1039/C7CE01953J
_journal_volume 20
_journal_year 2018
_chemical_formula_moiety 'C10 H7 N2 O5, C3 H7 N6, 2(H2 O)'
_chemical_formula_sum 'C13 H18 N8 O7'
_chemical_formula_weight 398.35
_chemical_name_systematic
;
1,3,5-triazine-2,4,6-triamine (Z)-2-(3-carbamoylpyridin-1-ium-1-yl)
-1,1-dihydroxybut-2-en-1-ideoate dihydrate
;
_space_group_crystal_system triclinic
_space_group_IT_number 2
_space_group_name_Hall '-P 1'
_space_group_name_H-M_alt 'P -1'
_symmetry_space_group_name_Hall '-P 1'
_symmetry_space_group_name_H-M 'P -1'
_atom_sites_solution_hydrogens mixed
_atom_sites_solution_primary direct
_atom_sites_solution_secondary difmap
_audit_creation_method SHELXL-2016/6
_audit_update_record
;
2017-11-28 deposited with the CCDC.
2017-11-29 downloaded from the CCDC.
;
_cell_angle_alpha 71.530(2)
_cell_angle_beta 86.574(3)
_cell_angle_gamma 89.673(3)
_cell_formula_units_Z 2
_cell_length_a 5.7312(5)
_cell_length_b 12.3326(10)
_cell_length_c 12.8974(11)
_cell_measurement_reflns_used 3835
_cell_measurement_temperature 100(2)
_cell_measurement_theta_max 28.68
_cell_measurement_theta_min 3.24
_cell_volume 863.01(13)
_computing_cell_refinement 'SAINT V8.37A (Bruker, 2016)'
_computing_data_collection 'APEX3 (Bruker, 2017)'
_computing_data_reduction 'SAINT V8.37A (Bruker, 2016)'
_computing_molecular_graphics 'X-seed (Barbour, 2001; Atwood & barbour, 2003)'
_computing_structure_refinement 'SHELXL-2016/6 (Sheldrick, 2016)'
_computing_structure_solution 'SHELXS-2013/1 (Sheldrick, 2016)'
_diffrn_ambient_temperature 100(2)
_diffrn_detector 'CCD area detector'
_diffrn_detector_type 'Bruker APEX II'
_diffrn_measured_fraction_theta_full 0.994
_diffrn_measured_fraction_theta_max 0.990
_diffrn_measurement_device 'three-circle diffractometer'
_diffrn_measurement_device_type 'Bruker APEX SMART CCD area-detector'
_diffrn_measurement_method '\w and \f scans'
_diffrn_radiation_monochromator 'multilayer mirror optics'
_diffrn_radiation_type MoK\a
_diffrn_radiation_wavelength 0.71073
_diffrn_reflns_av_R_equivalents 0.0383
_diffrn_reflns_av_unetI/netI 0.0533
_diffrn_reflns_Laue_measured_fraction_full 0.994
_diffrn_reflns_Laue_measured_fraction_max 0.990
_diffrn_reflns_limit_h_max 7
_diffrn_reflns_limit_h_min -7
_diffrn_reflns_limit_k_max 16
_diffrn_reflns_limit_k_min -16
_diffrn_reflns_limit_l_max 17
_diffrn_reflns_limit_l_min -17
_diffrn_reflns_number 12027
_diffrn_reflns_point_group_measured_fraction_full 0.994
_diffrn_reflns_point_group_measured_fraction_max 0.990
_diffrn_reflns_theta_full 25.242
_diffrn_reflns_theta_max 28.806
_diffrn_reflns_theta_min 2.767
_diffrn_source 'microfocus sealed tube'
_diffrn_source_type 'INCOATEC I\ms HB'
_diffrn_standards_number 0
_exptl_absorpt_coefficient_mu 0.126
_exptl_absorpt_correction_T_max 1.0000
_exptl_absorpt_correction_T_min 0.9481
_exptl_absorpt_correction_type multi-scan
_exptl_absorpt_process_details 'SADABS, 2014/5'
_exptl_crystal_colour colourless
_exptl_crystal_density_diffrn 1.533
_exptl_crystal_density_method 'not measured'
_exptl_crystal_description plate
_exptl_crystal_F_000 416
_exptl_crystal_size_max 0.236
_exptl_crystal_size_mid 0.108
_exptl_crystal_size_min 0.067
_refine_diff_density_max 0.628
_refine_diff_density_min -0.365
_refine_diff_density_rms 0.062
_refine_ls_extinction_method none
_refine_ls_goodness_of_fit_ref 1.103
_refine_ls_hydrogen_treatment mixed
_refine_ls_matrix_type full
_refine_ls_number_parameters 292
_refine_ls_number_reflns 4460
_refine_ls_number_restraints 0
_refine_ls_restrained_S_all 1.103
_refine_ls_R_factor_all 0.1008
_refine_ls_R_factor_gt 0.0719
_refine_ls_shift/su_max 0.000
_refine_ls_shift/su_mean 0.000
_refine_ls_structure_factor_coef Fsqd
_refine_ls_weighting_details 'w=1/[\s^2^(Fo^2^)+(0.0288P)^2^+1.2353P] where P=(Fo^2^+2Fc^2^)/3'
_refine_ls_weighting_scheme calc
_refine_ls_wR_factor_gt 0.1331
_refine_ls_wR_factor_ref 0.1448
_reflns_Friedel_coverage 0.000
_reflns_number_gt 3311
_reflns_number_total 4460
_reflns_threshold_expression 'I > 2\s(I)'
_cod_data_source_file c7ce01953j2.cif
_cod_data_source_block 1Melamine
_cod_depositor_comments 'Adding full bibliography for 7229684--7229689.cif.'
_cod_database_code 7229688
_shelx_shelxl_version_number 2016/6
_shelx_space_group_comment
;
The symmetry employed for this shelxl refinement is uniquely defined
by the following loop, which should always be used as a source of
symmetry information in preference to the above space-group names.
They are only intended as comments.
;
_shelx_estimated_absorpt_t_min 0.971
_shelx_estimated_absorpt_t_max 0.992

loop_
_space_group_symop_operation_xyz
'x, y, z'
'-x, -y, -z'

loop_
_atom_site_label
_atom_site_type_symbol
_atom_site_fract_x
_atom_site_fract_y
_atom_site_fract_z
_atom_site_U_iso_or_equiv
_atom_site_adp_type
_atom_site_occupancy
_atom_site_site_symmetry_order
_atom_site_calc_flag
_atom_site_refinement_flags_posn
_atom_site_refinement_flags_adp
_atom_site_refinement_flags_occupancy
_atom_site_disorder_assembly
_atom_site_disorder_group
O1 O 0.3000(5) 0.50375(17) 0.9056(2) 0.0556(7) Uani 1 1 d . . . . .
H30B H 0.702(8) 0.636(4) 0.974(4) 0.084(15) Uiso 1 1 d . . . . .
H30A H 0.546(7) 0.688(3) 0.900(3) 0.057(11) Uiso 1 1 d . . . . .
H29B H 0.654(8) 0.392(3) 0.463(3) 0.069(14) Uiso 1 1 d . . . . .
H29A H 0.742(6) 0.429(3) 0.541(3) 0.055(11) Uiso 1 1 d . . . . .
O2 O 0.2538(4) 0.68858(15) 0.83302(15) 0.0347(5) Uani 1 1 d . . . . .
C3 C 0.1986(5) 0.5873(2) 0.8472(2) 0.0287(6) Uani 1 1 d . . . . .
C4 C -0.0058(9) 0.6056(4) 0.7709(4) 0.0198(14) Uani 0.516(9) 1 d . . P A 2
H4 H -0.047528 0.681869 0.732846 0.024 Uiso 0.516(9) 1 calc R U P A 2
C5 C -0.1259(8) 0.5217(4) 0.7554(3) 0.0144(13) Uani 0.516(9) 1 d . . P A 2
C6 C -0.3300(4) 0.5497(2) 0.67942(19) 0.0222(5) Uani 1 1 d . . . . .
O7 O -0.3832(4) 0.45434(15) 0.67429(18) 0.0418(5) Uani 1 1 d . . . . .
O8 O -0.4227(4) 0.64111(15) 0.63211(16) 0.0379(5) Uani 1 1 d . . . . .
C9 C -0.1403(9) 0.5954(5) 0.7351(4) 0.0180(15) Uani 0.484(9) 1 d . . P A 1
H9 H -0.129009 0.675716 0.720488 0.022 Uiso 0.484(9) 1 calc R U P A 1
C10 C 0.0068(8) 0.5310(5) 0.8014(4) 0.0160(15) Uani 0.484(9) 1 d . . P A 1
N11 N -0.0444(5) 0.40306(18) 0.8239(2) 0.0431(7) Uani 1 1 d . . . . .
C12 C -0.2052(5) 0.3489(2) 0.9025(2) 0.0239(5) Uani 1 1 d . . . . .
H12 H -0.324322 0.390540 0.926922 0.029 Uiso 1 1 calc R U . . .
C13 C -0.1958(5) 0.2322(2) 0.9472(2) 0.0269(6) Uani 1 1 d . . . . .
H13 H -0.309464 0.192067 1.002493 0.032 Uiso 1 1 calc R U . . .
C14 C -0.0191(5) 0.1737(2) 0.9111(2) 0.0266(6) Uani 1 1 d . . . . .
H14 H -0.011729 0.092899 0.941937 0.032 Uiso 1 1 calc R U . . .
C15 C 0.1469(4) 0.23143(19) 0.83052(19) 0.0195(5) Uani 1 1 d . . . . .
C16 C 0.1296(6) 0.3478(2) 0.7868(3) 0.0418(8) Uani 1 1 d . . . . .
H16 H 0.239758 0.389524 0.730581 0.050 Uiso 1 1 calc R U . . .
C17 C 0.3395(4) 0.1633(2) 0.7955(2) 0.0220(5) Uani 1 1 d . . . . .
O18 O 0.3361(3) 0.05768(14) 0.83816(16) 0.0298(4) Uani 1 1 d . . . . .
N19 N 0.5034(4) 0.21945(18) 0.72117(18) 0.0268(5) Uani 1 1 d . . . . .
H19A H 0.617181 0.181772 0.699711 0.032 Uiso 1 1 calc R U . . .
H19B H 0.498257 0.294377 0.693316 0.032 Uiso 1 1 calc R U . . .
N20 N 0.0861(4) 0.89855(17) 0.72183(17) 0.0217(4) Uani 1 1 d . . . . .
C21 C -0.0869(4) 0.96984(19) 0.73669(19) 0.0207(5) Uani 1 1 d . . . . .
N22 N -0.1005(4) 1.07663(16) 0.67013(16) 0.0199(4) Uani 1 1 d . . . . .
C23 C 0.0721(4) 1.11083(19) 0.58946(19) 0.0201(5) Uani 1 1 d . . . . .
N24 N 0.2485(4) 1.04497(16) 0.56927(16) 0.0216(4) Uani 1 1 d . . . . .
C25 C 0.2506(4) 0.93812(19) 0.63685(19) 0.0217(5) Uani 1 1 d . . . . .
N26 N 0.4156(4) 0.86772(17) 0.62275(18) 0.0279(5) Uani 1 1 d . . . . .
H26A H 0.523534 0.891620 0.568780 0.034 Uiso 1 1 calc R U . . .
H26B H 0.417472 0.796995 0.667347 0.034 Uiso 1 1 calc R U . . .
N27 N -0.2406(4) 0.93031(17) 0.82103(17) 0.0246(5) Uani 1 1 d . . . . .
H27A H -0.352362 0.974749 0.833257 0.030 Uiso 1 1 calc R U . . .
H27B H -0.230957 0.859587 0.864900 0.030 Uiso 1 1 calc R U . . .
N28 N 0.0712(4) 1.21822(16) 0.52451(17) 0.0255(5) Uani 1 1 d . . . . .
H28A H 0.181223 1.243312 0.471700 0.031 Uiso 1 1 calc R U . . .
H28B H -0.039368 1.264506 0.534145 0.031 Uiso 1 1 calc R U . . .
O29 O 0.7920(5) 0.4091(2) 0.4824(2) 0.0497(6) Uani 1 1 d . . . . .
O30 O 0.6768(4) 0.70006(16) 0.92901(17) 0.0287(4) Uani 1 1 d . . . . .
H1 H 0.102(5) 0.831(3) 0.763(3) 0.038(9) Uiso 1 1 d . . . . .

loop_
_atom_site_aniso_label
_atom_site_aniso_U_11
_atom_site_aniso_U_22
_atom_site_aniso_U_33
_atom_site_aniso_U_23
_atom_site_aniso_U_13
_atom_site_aniso_U_12
O1 0.091(2) 0.0165(10) 0.0519(14) 0.0008(9) -0.0126(13) -0.0050(11)
O2 0.0413(12) 0.0204(9) 0.0313(10) 0.0051(8) 0.0114(9) 0.0114(8)
C3 0.0264(14) 0.0405(15) 0.0197(12) -0.0095(11) -0.0041(10) -0.0062(11)
C4 0.035(3) 0.009(3) 0.014(2) -0.0014(19) -0.005(2) -0.0008(19)
C5 0.019(2) 0.010(3) 0.013(2) -0.0009(17) 0.0024(17) 0.0025(16)
C6 0.0196(12) 0.0318(13) 0.0137(11) -0.0055(10) 0.0014(9) -0.0044(10)
O7 0.0494(13) 0.0153(9) 0.0518(13) -0.0015(9) 0.0168(10) 0.0014(8)
O8 0.0592(14) 0.0134(8) 0.0360(11) -0.0040(8) 0.0172(10) -0.0004(8)
C9 0.024(3) 0.013(3) 0.017(2) -0.004(2) -0.002(2) -0.004(2)
C10 0.017(3) 0.012(3) 0.018(2) -0.004(2) 0.003(2) -0.0028(18)
N11 0.0676(18) 0.0111(10) 0.0397(14) 0.0008(9) 0.0338(13) 0.0074(10)
C12 0.0317(14) 0.0169(11) 0.0208(12) -0.0039(9) 0.0041(10) 0.0044(10)
C13 0.0284(14) 0.0177(11) 0.0289(13) -0.0011(10) 0.0083(11) -0.0013(10)
C14 0.0313(14) 0.0152(11) 0.0287(13) -0.0017(10) 0.0037(11) 0.0017(10)
C15 0.0211(12) 0.0164(10) 0.0222(11) -0.0075(9) -0.0032(9) 0.0006(9)
C16 0.057(2) 0.0166(12) 0.0447(17) -0.0061(12) 0.0326(15) -0.0017(12)
C17 0.0205(12) 0.0222(12) 0.0276(13) -0.0133(10) -0.0053(10) 0.0023(9)
O18 0.0274(10) 0.0168(8) 0.0445(11) -0.0095(8) 0.0014(8) 0.0023(7)
N19 0.0270(12) 0.0211(10) 0.0329(12) -0.0105(9) 0.0036(9) 0.0017(8)
N20 0.0289(11) 0.0126(9) 0.0203(10) -0.0014(8) 0.0019(8) 0.0048(8)
C21 0.0248(13) 0.0148(10) 0.0217(12) -0.0046(9) -0.0016(10) 0.0022(9)
N22 0.0226(10) 0.0135(9) 0.0213(10) -0.0028(8) 0.0013(8) 0.0019(7)
C23 0.0259(13) 0.0137(10) 0.0200(11) -0.0047(9) -0.0005(9) 0.0018(9)
N24 0.0267(11) 0.0136(9) 0.0217(10) -0.0028(8) 0.0043(8) 0.0031(8)
C25 0.0280(13) 0.0153(11) 0.0209(12) -0.0052(9) 0.0010(10) 0.0023(9)
N26 0.0372(13) 0.0153(10) 0.0263(11) -0.0016(8) 0.0091(10) 0.0075(9)
N27 0.0275(11) 0.0148(9) 0.0266(11) -0.0012(8) 0.0073(9) 0.0019(8)
N28 0.0289(12) 0.0153(9) 0.0259(11) 0.0010(8) 0.0080(9) 0.0051(8)
O29 0.0523(16) 0.0588(15) 0.0450(14) -0.0239(12) -0.0184(12) 0.0341(13)
O30 0.0329(11) 0.0180(9) 0.0309(10) -0.0016(8) -0.0002(8) -0.0044(8)

loop_
_atom_type_symbol
_atom_type_description
_atom_type_scat_dispersion_real
_atom_type_scat_dispersion_imag
_atom_type_scat_source
C C 0.0033 0.0016 'International Tables Vol C Tables 4.2.6.8 and 6.1.1.4'
H H 0.0000 0.0000 'International Tables Vol C Tables 4.2.6.8 and 6.1.1.4'
N N 0.0061 0.0033 'International Tables Vol C Tables 4.2.6.8 and 6.1.1.4'
O O 0.0106 0.0060 'International Tables Vol C Tables 4.2.6.8 and 6.1.1.4'

loop_
_geom_angle_atom_site_label_1
_geom_angle_atom_site_label_2
_geom_angle_atom_site_label_3
_geom_angle
O1 C3 O2 124.8(3)
O1 C3 C4 135.4(3)
O2 C3 C4 99.8(3)
O1 C3 C10 102.3(3)
O2 C3 C10 132.9(3)
C5 C4 C3 124.0(5)
C5 C4 H4 118.0
C3 C4 H4 118.0
C4 C5 N11 112.6(4)
C4 C5 C6 119.6(5)
N11 C5 C6 127.7(4)
O8 C6 O7 126.3(2)
O8 C6 C5 131.5(3)
O7 C6 C5 102.2(3)
O8 C6 C9 98.8(3)
O7 C6 C9 134.9(3)
C10 C9 C6 124.5(5)
C10 C9 H9 117.7
C6 C9 H9 117.7
C9 C10 N11 111.7(4)
C9 C10 C3 119.7(5)
N11 C10 C3 128.6(4)
C12 N11 C16 122.8(2)
C12 N11 C5 112.0(3)
C16 N11 C5 122.0(3)
C12 N11 C10 120.0(3)
C16 N11 C10 113.8(3)
N11 C12 C13 119.1(2)
N11 C12 H12 120.5
C13 C12 H12 120.5
C12 C13 C14 119.4(2)
C12 C13 H13 120.3
C14 C13 H13 120.3
C13 C14 C15 120.7(2)
C13 C14 H14 119.7
C15 C14 H14 119.7
C16 C15 C14 118.2(2)
C16 C15 C17 123.3(2)
C14 C15 C17 118.5(2)
N11 C16 C15 119.9(2)
N11 C16 H16 120.0
C15 C16 H16 120.0
O18 C17 N19 123.3(2)
O18 C17 C15 118.3(2)
N19 C17 C15 118.3(2)
C17 N19 H19A 120.0
C17 N19 H19B 120.0
H19A N19 H19B 120.0
C21 N20 C25 119.3(2)
C21 N20 H1 124(2)
C25 N20 H1 117(2)
N27 C21 N22 120.3(2)
N27 C21 N20 118.1(2)
N22 C21 N20 121.7(2)
C21 N22 C23 115.7(2)
N28 C23 N24 116.4(2)
N28 C23 N22 117.7(2)
N24 C23 N22 125.9(2)
C25 N24 C23 115.8(2)
N26 C25 N24 119.8(2)
N26 C25 N20 118.6(2)
N24 C25 N20 121.6(2)
C25 N26 H26A 120.0
C25 N26 H26B 120.0
H26A N26 H26B 120.0
C21 N27 H27A 120.0
C21 N27 H27B 120.0
H27A N27 H27B 120.0
C23 N28 H28A 120.0
C23 N28 H28B 120.0
H28A N28 H28B 120.0
H29B O29 H29A 98(4)
H30B O30 H30A 103(4)

loop_
_geom_bond_atom_site_label_1
_geom_bond_atom_site_label_2
_geom_bond_distance
O1 C3 1.233(3)
O2 C3 1.243(3)
C3 C4 1.545(6)
C3 C10 1.545(5)
C4 C5 1.319(8)
C4 H4 0.9500
C5 N11 1.537(5)
C5 C6 1.538(5)
C6 O8 1.233(3)
C6 O7 1.240(3)
C6 C9 1.540(6)
C9 C10 1.311(8)
C9 H9 0.9500
C10 N11 1.538(6)
N11 C12 1.338(3)
N11 C16 1.353(3)
C12 C13 1.372(3)
C12 H12 0.9500
C13 C14 1.383(4)
C13 H13 0.9500
C14 C15 1.383(3)
C14 H14 0.9500
C15 C16 1.371(3)
C15 C17 1.516(3)
C16 H16 0.9500
C17 O18 1.243(3)
C17 N19 1.327(3)
N19 H19A 0.8800
N19 H19B 0.8800
N20 C21 1.366(3)
N20 C25 1.368(3)
N20 H1 0.84(3)
C21 N27 1.323(3)
C21 N22 1.330(3)
N22 C23 1.358(3)
C23 N28 1.324(3)
C23 N24 1.357(3)
N24 C25 1.330(3)
C25 N26 1.323(3)
N26 H26A 0.8800
N26 H26B 0.8800
N27 H27A 0.8800
N27 H27B 0.8800
N28 H28A 0.8800
N28 H28B 0.8800
O29 H29B 0.89(4)
O29 H29A 0.90(4)
O30 H30B 0.84(5)
O30 H30A 0.89(4)

loop_
_geom_hbond_atom_site_label_D
_geom_hbond_atom_site_label_H
_geom_hbond_atom_site_label_A
_geom_hbond_distance_DH
_geom_hbond_distance_HA
_geom_hbond_distance_DA
_geom_hbond_angle_DHA
_geom_hbond_site_symmetry_A
O30 H30A O1 0.89(4) 2.66(4) 3.349(3) 135(3) .
O30 H30A O2 0.89(4) 1.93(4) 2.811(3) 170(3) .
O29 H29B O8 0.89(4) 1.99(4) 2.830(4) 158(4) 2_566
O29 H29A O7 0.90(4) 1.94(4) 2.832(3) 173(3) 1_655
N19 H19B O7 0.88 2.03 2.836(3) 152.7 1_655
N26 H26A N24 0.88 2.08 2.960(3) 174.2 2_676
N26 H26B O8 0.88 2.29 2.907(3) 127.6 1_655
N27 H27A O18 0.88 2.06 2.918(3) 164.6 1_465
N27 H27B O30 0.88 1.94 2.767(3) 156.1 1_455
N28 H28A O8 0.88 2.08 2.912(3) 157.1 2_576
N28 H28B O29 0.88 1.97 2.765(3) 150.5 1_465
N20 H1 O2 0.84(3) 1.93(3) 2.733(3) 158(3) .

loop_
_geom_torsion_atom_site_label_1
_geom_torsion_atom_site_label_2
_geom_torsion_atom_site_label_3
_geom_torsion_atom_site_label_4
_geom_torsion
O1 C3 C4 C5 1.7(7)
O2 C3 C4 C5 179.1(4)
C3 C4 C5 N11 1.4(6)
C3 C4 C5 C6 178.6(3)
C4 C5 C6 O8 -6.3(6)
N11 C5 C6 O8 170.4(3)
C4 C5 C6 O7 172.8(4)
N11 C5 C6 O7 -10.5(4)
O8 C6 C9 C10 177.1(4)
O7 C6 C9 C10 -5.5(7)
C6 C9 C10 N11 -4.3(6)
C6 C9 C10 C3 176.6(3)
O1 C3 C10 C9 179.4(4)
O2 C3 C10 C9 -1.8(6)
O1 C3 C10 N11 0.4(5)
O2 C3 C10 N11 179.2(3)
C4 C5 N11 C12 111.6(4)
C6 C5 N11 C12 -65.3(4)
C4 C5 N11 C16 -88.2(5)
C6 C5 N11 C16 94.9(5)
C9 C10 N11 C12 -84.5(5)
C3 C10 N11 C12 94.6(5)
C9 C10 N11 C16 116.1(4)
C3 C10 N11 C16 -64.9(5)
C16 N11 C12 C13 -0.5(5)
C5 N11 C12 C13 159.5(3)
C10 N11 C12 C13 -158.0(3)
N11 C12 C13 C14 0.7(4)
C12 C13 C14 C15 -0.1(4)
C13 C14 C15 C16 -0.7(4)
C13 C14 C15 C17 178.8(2)
C12 N11 C16 C15 -0.4(5)
C5 N11 C16 C15 -158.4(3)
C10 N11 C16 C15 158.4(3)
C14 C15 C16 N11 1.0(5)
C17 C15 C16 N11 -178.6(3)
C16 C15 C17 O18 -178.2(3)
C14 C15 C17 O18 2.3(3)
C16 C15 C17 N19 2.0(4)
C14 C15 C17 N19 -177.5(2)
C25 N20 C21 N27 -178.4(2)
C25 N20 C21 N22 0.5(4)
N27 C21 N22 C23 176.7(2)
N20 C21 N22 C23 -2.2(3)
C21 N22 C23 N28 -176.9(2)
C21 N22 C23 N24 2.6(4)
N28 C23 N24 C25 178.4(2)
N22 C23 N24 C25 -1.2(4)
C23 N24 C25 N26 179.6(2)
C23 N24 C25 N20 -0.7(3)
C21 N20 C25 N26 -179.3(2)
C21 N20 C25 N24 1.0(4)
